data_7218173
loop_
_publ_author_name
'Behera, Jogendra Nath'
'Bhattacharjee, Joydeep'
'Horike, Satoshi'
'Marri, Subba Reddy'
'Dahiya, Prem'

_publ_section_title
;
 Synthesis and characterization of robust three-dimensional chiral metal
 sulfates
;
_journal_name_full 'RSC Adv.'
_journal_paper_doi 10.1039/C4RA09471A
_journal_year 2014
_chemical_formula_sum 'C0 H2.67 Mn0.67 N0.67 O4 S'
_chemical_formula_weight 144.71
_chemical_melting_point ?
_chemical_name_common 'Three-dimensional Manganese Sulfate'
_chemical_name_systematic
; 
 ? 
;
_space_group_IT_number 198
_symmetry_cell_setting cubic
_symmetry_space_group_name_Hall 'P 2ac 2ab 3'
_symmetry_space_group_name_H-M 'P 21 3'
_atom_sites_solution_hydrogens geom
_atom_sites_solution_primary direct
_atom_sites_solution_secondary difmap
_audit_creation_method SHELXL-97
_cell_angle_alpha 90.00
_cell_angle_beta 90.00
_cell_angle_gamma 90.00
_cell_formula_units_Z 12
_cell_length_a 10.1846(2)
_cell_length_b 10.1846(2)
_cell_length_c 10.1846(2)
_cell_measurement_temperature 296(2)
_cell_measurement_theta_max 28.33
_cell_measurement_theta_min 2.83
_cell_volume 1056.41(4)
_computing_cell_refinement 'SMART, SAINT'
_computing_data_collection SMART
_computing_data_reduction SAINT
_computing_molecular_graphics 'Diamond (Brandenburg, 1999)'
_computing_publication_material 'SHELXTLCIF-97 (Sheldrick, 2008)'
_computing_structure_refinement 'SHELXL-97 (Sheldrick, 2008)'
_computing_structure_solution 'SHELXS-97 (Sheldrick, 2008)'
_diffrn_ambient_temperature 296(2)
_diffrn_measured_fraction_theta_full 0.985
_diffrn_measured_fraction_theta_max 0.985
_diffrn_measurement_device_type 'Bruker SMART APEX CCD diffractometer'
_diffrn_measurement_method '\f and \w scan'
_diffrn_radiation_monochromator graphite
_diffrn_radiation_source 'fine-focus sealed tube'
_diffrn_radiation_type MoK\a
_diffrn_radiation_wavelength 0.71073
_diffrn_reflns_av_R_equivalents 0.0484
_diffrn_reflns_av_sigmaI/netI 0.0168
_diffrn_reflns_limit_h_max 13
_diffrn_reflns_limit_h_min -13
_diffrn_reflns_limit_k_max 13
_diffrn_reflns_limit_k_min -10
_diffrn_reflns_limit_l_max 12
_diffrn_reflns_limit_l_min -13
_diffrn_reflns_number 15513
_diffrn_reflns_theta_full 28.33
_diffrn_reflns_theta_max 28.33
_diffrn_reflns_theta_min 2.83
_exptl_absorpt_coefficient_mu 3.056
_exptl_absorpt_correction_T_max 0.7457
_exptl_absorpt_correction_T_min 0.6187
_exptl_absorpt_correction_type multi-scan
_exptl_absorpt_process_details 'SADABS Bruker, 2007)'
_exptl_crystal_colour White
_exptl_crystal_density_diffrn 2.730
_exptl_crystal_density_meas ?
_exptl_crystal_density_method 'not measured'
_exptl_crystal_description Block
_exptl_crystal_F_000 864
_exptl_crystal_size_max 0.20
_exptl_crystal_size_mid 0.17
_exptl_crystal_size_min 0.15
_refine_diff_density_max 0.247
_refine_diff_density_min -0.255
_refine_diff_density_rms 0.054
_refine_ls_abs_structure_details 'Flack H D (1983), Acta Cryst. A39, 876-881'
_refine_ls_abs_structure_Flack 0.015(16)
_refine_ls_extinction_coef noref
_refine_ls_extinction_method none
_refine_ls_goodness_of_fit_ref 1.030
_refine_ls_hydrogen_treatment mixed
_refine_ls_matrix_type full
_refine_ls_number_parameters 70
_refine_ls_number_reflns 880
_refine_ls_number_restraints 2
_refine_ls_restrained_S_all 1.029
_refine_ls_R_factor_all 0.0153
_refine_ls_R_factor_gt 0.0150
_refine_ls_shift/su_max 0.027
_refine_ls_shift/su_mean 0.002
_refine_ls_structure_factor_coef Fsqd
_refine_ls_weighting_details 'calc w=1/[\s^2^(Fo^2^)+(0.0247P)^2^+0.1707P] where P=(Fo^2^+2Fc^2^)/3'
_refine_ls_weighting_scheme calc
_refine_ls_wR_factor_gt 0.0378
_refine_ls_wR_factor_ref 0.0379
_reflns_number_gt 864
_reflns_number_total 880
_reflns_threshold_expression >2sigma(I)
_cod_data_source_file c4ra09471a2.cif
_cod_data_source_block Compound_1
_cod_depositor_comments
;
The following automatic conversions were performed:

'_chemical_melting_point' value 'not measured' was changed to '?' -
the value is undefined or not given.

'_symmetry_cell_setting' value
'Cubic' changed to 'cubic' according to
/usr/data/users/saulius/crontab/automatic-downloads/rss-feeds/RSC/lib/dictionaries/cif_core.dic
dictionary named 'cif_core.dic' version 2.4.2 from
2011-04-26.

'_exptl_absorpt_correction_type' value 'Multi-Scan'
changed to 'multi-scan' according to
/usr/data/users/saulius/crontab/automatic-downloads/rss-feeds/RSC/lib/dictionaries/cif_core.dic
dictionary named 'cif_core.dic' version 2.4.2 from 2011-04-26.

Automatic conversion script
Id: cif_fix_values 2827 2014-09-09 07:05:25Z andrius 

The following automatic conversions were performed:

'_exptl_crystal_density_meas' value 'not measured' was changed to '?'
- the value is perceived as not measured.

Automatic conversion script
Id: cif_fix_values 3008 2015-01-20 13:52:24Z robertas 
;
_cod_original_sg_symbol_H-M P2(1)3
_cod_database_code 7218173

loop_
_symmetry_equiv_pos_as_xyz
'x, y, z'
'-x+1/2, -y, z+1/2'
'-x, y+1/2, -z+1/2'
'x+1/2, -y+1/2, -z'
'z, x, y'
'z+1/2, -x+1/2, -y'
'-z+1/2, -x, y+1/2'
'-z, x+1/2, -y+1/2'
'y, z, x'
'-y, z+1/2, -x+1/2'
'y+1/2, -z+1/2, -x'
'-y+1/2, -z, x+1/2'

loop_
_atom_site_label
_atom_site_type_symbol
_atom_site_fract_x
_atom_site_fract_y
_atom_site_fract_z
_atom_site_U_iso_or_equiv
_atom_site_adp_type
_atom_site_occupancy
_atom_site_symmetry_multiplicity
_atom_site_calc_flag
_atom_site_refinement_flags
Mn1 Mn 0.41681(2) 0.58319(2) 0.08319(2) 0.01208(10) Uani 1 3 d S
Mn2 Mn 0.34384(2) 0.15616(2) -0.15616(2) 0.01277(11) Uani 1 3 d S
S1 S 0.37486(4) 0.46910(4) -0.23657(4) 0.01090(10) Uani 1 1 d .
O1 O 0.34609(14) 0.50038(14) -0.09862(12) 0.0228(3) Uani 1 1 d .
O2 O 0.25467(14) 0.49012(14) -0.31320(13) 0.0247(3) Uani 1 1 d .
O3 O 0.41884(13) 0.33199(12) -0.24855(13) 0.0216(3) Uani 1 1 d .
O4 O 0.47726(13) 0.55518(13) -0.28830(14) 0.0239(3) Uani 1 1 d .
N10 N 0.70181(19) 0.29819(19) -0.20181(19) 0.0259(6) Uani 1 3 d SD
N20 N 0.56650(17) -0.06650(17) 0.06650(17) 0.0197(5) Uani 1 3 d S
H1 H 0.617(2) 0.294(5) -0.233(5) 0.121(18) Uiso 1 1 d D
H2 H 0.7532(12) 0.2468(12) -0.2532(12) 0.28(6) Uiso 1 3 d SD
H3 H 0.525(3) -0.070(3) 0.147(3) 0.062(11) Uiso 1 1 d .
H4 H 0.520(3) -0.020(3) 0.020(3) 0.034(12) Uiso 1 3 d S

loop_
_atom_site_aniso_label
_atom_site_aniso_U_11
_atom_site_aniso_U_22
_atom_site_aniso_U_33
_atom_site_aniso_U_23
_atom_site_aniso_U_13
_atom_site_aniso_U_12
Mn1 0.01208(10) 0.01208(10) 0.01208(10) -0.00024(9) 0.00024(9) 0.00024(9)
Mn2 0.01277(11) 0.01277(11) 0.01277(11) 0.00041(9) -0.00041(9) 0.00041(9)
S1 0.01068(18) 0.01083(18) 0.01120(18) -0.00031(14) -0.00032(14) -0.00125(13)
O1 0.0269(7) 0.0266(6) 0.0149(6) -0.0067(5) 0.0030(5) -0.0030(6)
O2 0.0176(6) 0.0291(7) 0.0273(7) 0.0023(6) -0.0102(6) -0.0013(5)
O3 0.0249(7) 0.0133(6) 0.0265(6) 0.0006(5) 0.0065(6) 0.0030(5)
O4 0.0202(6) 0.0221(7) 0.0295(7) 0.0031(6) 0.0048(6) -0.0090(5)
N10 0.0259(6) 0.0259(6) 0.0259(6) 0.0018(7) -0.0018(7) -0.0018(7)
N20 0.0197(5) 0.0197(5) 0.0197(5) 0.0008(7) -0.0008(7) 0.0008(7)

loop_
_atom_type_symbol
_atom_type_description
_atom_type_scat_dispersion_real
_atom_type_scat_dispersion_imag
_atom_type_scat_source
C C 0.0033 0.0016 'International Tables Vol C Tables 4.2.6.8 and 6.1.1.4'
H H 0.0000 0.0000 'International Tables Vol C Tables 4.2.6.8 and 6.1.1.4'
N N 0.0061 0.0033 'International Tables Vol C Tables 4.2.6.8 and 6.1.1.4'
O O 0.0106 0.0060 'International Tables Vol C Tables 4.2.6.8 and 6.1.1.4'
S S 0.1246 0.1234 'International Tables Vol C Tables 4.2.6.8 and 6.1.1.4'
Mn Mn 0.3368 0.7283 'International Tables Vol C Tables 4.2.6.8 and 6.1.1.4'

loop_
_geom_angle_atom_site_label_1
_geom_angle_atom_site_label_2
_geom_angle_atom_site_label_3
_geom_angle
_geom_angle_site_symmetry_1
_geom_angle_site_symmetry_3
O1 Mn1 O1 94.67(5) . 7_564
O1 Mn1 O1 94.67(5) . 10_655
O1 Mn1 O1 94.67(5) 7_564 10_655
O1 Mn1 O2 173.71(6) . 9_565
O1 Mn1 O2 81.79(6) 7_564 9_565
O1 Mn1 O2 90.81(5) 10_655 9_565
O1 Mn1 O2 90.81(5) . 2_565
O1 Mn1 O2 173.71(6) 7_564 2_565
O1 Mn1 O2 81.79(6) 10_655 2_565
O2 Mn1 O2 93.03(5) 9_565 2_565
O1 Mn1 O2 81.79(6) . 8
O1 Mn1 O2 90.81(5) 7_564 8
O1 Mn1 O2 173.71(6) 10_655 8
O2 Mn1 O2 93.03(5) 9_565 8
O2 Mn1 O2 93.03(5) 2_565 8
O3 Mn2 O3 94.93(5) 6 12_554
O3 Mn2 O3 94.93(5) 6 .
O3 Mn2 O3 94.93(5) 12_554 .
O3 Mn2 O4 174.20(5) 6 10_655
O3 Mn2 O4 88.99(5) 12_554 10_655
O3 Mn2 O4 88.97(5) . 10_655
O3 Mn2 O4 88.99(5) 6 8_545
O3 Mn2 O4 88.97(5) 12_554 8_545
O3 Mn2 O4 174.20(5) . 8_545
O4 Mn2 O4 86.81(6) 10_655 8_545
O3 Mn2 O4 88.97(5) 6 3_644
O3 Mn2 O4 174.20(5) 12_554 3_644
O3 Mn2 O4 88.99(5) . 3_644
O4 Mn2 O4 86.81(6) 10_655 3_644
O4 Mn2 O4 86.81(6) 8_545 3_644
O4 S1 O2 108.43(8) . .
O4 S1 O1 110.91(9) . .
O2 S1 O1 108.08(8) . .
O4 S1 O3 108.80(8) . .
O2 S1 O3 110.38(8) . .
O1 S1 O3 110.21(8) . .
S1 O1 Mn1 146.93(9) . .
S1 O2 Mn1 151.48(9) . 2_564
S1 O3 Mn2 129.96(8) . .
S1 O4 Mn2 168.27(9) . 3_654
H1 N10 H2 108(3) . .
H3 N20 H4 106(2) . .

loop_
_geom_bond_atom_site_label_1
_geom_bond_atom_site_label_2
_geom_bond_distance
_geom_bond_site_symmetry_2
Mn1 O1 2.1585(13) .
Mn1 O1 2.1585(13) 7_564
Mn1 O1 2.1585(13) 10_655
Mn1 O2 2.1728(14) 9_565
Mn1 O2 2.1728(14) 2_565
Mn1 O2 2.1728(14) 8
Mn2 O3 2.1622(13) 6
Mn2 O3 2.1622(13) 12_554
Mn2 O3 2.1622(13) .
Mn2 O4 2.1673(13) 10_655
Mn2 O4 2.1673(13) 8_545
Mn2 O4 2.1673(13) 3_644
S1 O4 1.4608(13) .
S1 O2 1.4674(13) .
S1 O1 1.4702(13) .
S1 O3 1.4716(12) .
O2 Mn1 2.1728(14) 2_564
O4 Mn2 2.1674(13) 3_654
N10 H1 0.917(18) .
N10 H2 0.91(2) .
N20 H3 0.93(3) .
N20 H4 0.82(5) .
